data_1521060
loop_
_publ_author_name
'Fukuoka, H.'
'Iwai, K.'
'Yamanaka, S.'
'Abe, H.'
'Yoza, K.'
'Haeming, L.'

_publ_section_title
;
 Preparation and structure of a new germanium clathrate, Ba24 Ge100
;
_journal_name_full 'Journal of Solid State Chemistry'
_journal_page_first 117
_journal_page_last 121
_journal_volume 151
_journal_year 2000
_chemical_formula_sum 'Ba24 Ge100'
_space_group_IT_number 213
_symmetry_space_group_name_Hall 'P 4bd 2ab 3'
_symmetry_space_group_name_H-M 'P 41 3 2'
_cell_angle_alpha 90
_cell_angle_beta 90
_cell_angle_gamma 90
_cell_formula_units_Z 1
_cell_length_a 14.5635
_cell_length_b 14.5635
_cell_length_c 14.5635
_cell_volume 3088.853
_citation_journal_id_ASTM JSSCBI
_cod_data_source_file Fukuoka_JSSCBI_2000_1842.cif
_cod_data_source_block Ba24Ge100
_cod_original_cell_volume 3088.854
_cod_database_code 1521060

loop_
_symmetry_equiv_pos_as_xyz
x,y,z
-y+1/4,x+3/4,z+1/4
-x+1/2,-y,z+1/2
y+1/4,-x+1/4,z+3/4
x+1/2,-y+1/2,-z
y+3/4,x+1/4,-z+1/4
-x,y+1/2,-z+1/2
-y+3/4,-x+3/4,-z+3/4
z,x,y
-x+1/4,z+3/4,y+1/4
-z+1/2,-x,y+1/2
x+1/4,-z+1/4,y+3/4
z+1/2,-x+1/2,-y
x+3/4,z+1/4,-y+1/4
-z,x+1/2,-y+1/2
-x+3/4,-z+3/4,-y+3/4
y,z,x
y+1/2,-z+1/2,-x
z+3/4,y+1/4,-x+1/4
-y,z+1/2,-x+1/2
-z+3/4,-y+3/4,-x+3/4
-y+1/2,-z,x+1/2
z+1/4,-y+1/4,x+3/4
-z+1/4,y+3/4,x+1/4

loop_
_atom_site_label
_atom_site_type_symbol
_atom_site_fract_x
_atom_site_fract_y
_atom_site_fract_z
_atom_site_occupancy
_atom_site_U_iso_or_equiv
Ge1 Ge 0.03046 0.03046 0.03046 1 0.0
Ge6 Ge 0.32523 0.32523 0.32523 1 0.0
Ge2 Ge 0.20297 0.04252 0.00014 1 0.0
Ge3 Ge 0.125 0.16907 0.41907 1 0.0
Ba3 Ba 0.125 0.81026 0.06026 1 0.0
Ba2 Ba 0.875 0.875 0.875 1 0.0
Ba1 Ba 0.18988 0.18988 0.18988 1 0.0
Ge5 Ge 0.41558 0.85259 0.08346 1 0.0
Ge4 Ge 0.23965 0.93497 0.87355 1 0.0
